data_4500508
loop_
_publ_author_name
'Bethune, Sarah J.'
'Schultheiss, Nate'
'Henck, Jan-Olav'

_publ_section_title
;
 Improving the Poor Aqueous Solubility of Nutraceutical Compound
 Pterostilbene through Cocrystal Formation
;
_journal_issue 7
_journal_name_full 'Crystal Growth &amp; Design'
_journal_page_first 2817
_journal_paper_doi 10.1021/cg1016092
_journal_volume 11
_journal_year 2011
_chemical_formula_moiety
;
(C16 H16 O3) (C5 H8 O4)
;
_chemical_formula_sum 'C21 H24 O7'
_chemical_formula_weight 388.40
_chemical_name_systematic
;
213357 (3694-54-01)
;
_space_group_IT_number 14
_symmetry_cell_setting monoclinic
_symmetry_space_group_name_Hall '-P 2ybc'
_symmetry_space_group_name_H-M 'P 1 21/c 1'
_atom_sites_solution_hydrogens geom
_atom_sites_solution_primary direct
_atom_sites_solution_secondary difmap
_audit_creation_method SHELXL-97
_cell_angle_alpha 90.00
_cell_angle_beta 96.000(2)
_cell_angle_gamma 90.00
_cell_formula_units_Z 4
_cell_length_a 7.2644(3)
_cell_length_b 32.8801(16)
_cell_length_c 7.9819(4)
_cell_measurement_reflns_used 9967
_cell_measurement_temperature 120(2)
_cell_measurement_theta_max 32.48
_cell_measurement_theta_min 2.64
_cell_volume 1896.07(15)
_computing_cell_refinement 'Bruker SAINT'
_computing_data_collection 'Bruker APEX2'
_computing_data_reduction 'Bruker SAINT'
_computing_molecular_graphics 'Bruker SHELXTL'
_computing_publication_material 'Bruker SHELXTL'
_computing_structure_refinement 'SHELXL-97 (Sheldrick, 1997)'
_computing_structure_solution 'SHELXS-97 (Sheldrick, 1990)'
_diffrn_ambient_temperature 120(2)
_diffrn_measured_fraction_theta_full 0.969
_diffrn_measured_fraction_theta_max 0.969
_diffrn_measurement_device_type 'Bruker APEX-II CCD'
_diffrn_measurement_method '\f and \w scans'
_diffrn_radiation_monochromator graphite
_diffrn_radiation_source 'fine-focus sealed tube'
_diffrn_radiation_type MoK\a
_diffrn_radiation_wavelength 0.71073
_diffrn_reflns_av_R_equivalents 0.0280
_diffrn_reflns_av_sigmaI/netI 0.0277
_diffrn_reflns_limit_h_max 6
_diffrn_reflns_limit_h_min -11
_diffrn_reflns_limit_k_max 49
_diffrn_reflns_limit_k_min -49
_diffrn_reflns_limit_l_max 12
_diffrn_reflns_limit_l_min -11
_diffrn_reflns_number 30177
_diffrn_reflns_theta_full 32.58
_diffrn_reflns_theta_max 32.58
_diffrn_reflns_theta_min 1.24
_diffrn_standards_number 0
_exptl_absorpt_coefficient_mu 0.102
_exptl_absorpt_correction_type none
_exptl_crystal_colour colourless
_exptl_crystal_density_diffrn 1.361
_exptl_crystal_density_meas 0
_exptl_crystal_density_method 'not measured'
_exptl_crystal_description plate
_exptl_crystal_F_000 824
_exptl_crystal_size_max 0.26
_exptl_crystal_size_mid 0.14
_exptl_crystal_size_min 0.08
_refine_diff_density_max 0.570
_refine_diff_density_min -0.254
_refine_diff_density_rms 0.062
_refine_ls_extinction_method none
_refine_ls_goodness_of_fit_ref 1.086
_refine_ls_hydrogen_treatment mixed
_refine_ls_matrix_type full
_refine_ls_number_parameters 262
_refine_ls_number_reflns 6677
_refine_ls_number_restraints 0
_refine_ls_restrained_S_all 1.086
_refine_ls_R_factor_all 0.0660
_refine_ls_R_factor_gt 0.0472
_refine_ls_shift/su_max 0.000
_refine_ls_shift/su_mean 0.000
_refine_ls_structure_factor_coef Fsqd
_refine_ls_weighting_details 'calc w=1/[\s^2^(Fo^2^)+(0.0700P)^2^+0.4000P] where P=(Fo^2^+2Fc^2^)/3'
_refine_ls_weighting_scheme calc
_refine_ls_wR_factor_gt 0.1224
_refine_ls_wR_factor_ref 0.1396
_reflns_number_gt 5136
_reflns_number_total 6677
_reflns_threshold_expression >2sigma(I)
_cod_data_source_file cg1016092_si_002.cif
_cod_data_source_block 213357
_cod_depositor_comments
;
The following automatic conversions were performed:

'_symmetry_cell_setting' value 'Monoclinic' changed to 'monoclinic'
according to /home/saulius/struct/CIF-dictionaries/cif_core.dic
dictionary named 'cif_core.dic' version 2.4.1 from 2010-06-29.

Automatic conversion script
Id: cif_fix_values 1715 2011-07-08 13:25:40Z adriana 
;
_cod_original_sg_symbol_H-M P2(1)/c
_cod_database_code 4500508

loop_
_symmetry_equiv_pos_as_xyz
'x, y, z'
'-x, y+1/2, -z+1/2'
'-x, -y, -z'
'x, -y-1/2, z-1/2'

loop_
_atom_site_label
_atom_site_type_symbol
_atom_site_fract_x
_atom_site_fract_y
_atom_site_fract_z
_atom_site_U_iso_or_equiv
_atom_site_adp_type
_atom_site_occupancy
_atom_site_symmetry_multiplicity
_atom_site_calc_flag
_atom_site_refinement_flags
C11 C 0.76297(15) 0.05954(3) 0.38787(14) 0.0200(2) Uani 1 1 d .
O11 O 0.65362(11) 0.08672(3) 0.44877(12) 0.02546(19) Uani 1 1 d .
H11 H 0.571(2) 0.0737(5) 0.498(2) 0.031 Uiso 1 1 d .
O12 O 0.73767(12) 0.02335(3) 0.39966(12) 0.0291(2) Uani 1 1 d .
C12 C 0.91878(15) 0.07829(3) 0.30647(15) 0.0200(2) Uani 1 1 d .
H12A H 0.9917 0.0959 0.3894 0.024 Uiso 1 1 calc R
H12B H 0.8672 0.0957 0.2117 0.024 Uiso 1 1 calc R
C13 C 1.04627(15) 0.04674(3) 0.24083(15) 0.0208(2) Uani 1 1 d .
H13A H 1.0856 0.0271 0.3318 0.025 Uiso 1 1 calc R
H13B H 0.9780 0.0315 0.1470 0.025 Uiso 1 1 calc R
C14 C 1.21600(14) 0.06640(3) 0.17957(14) 0.0197(2) Uani 1 1 d .
H14A H 1.1757 0.0875 0.0953 0.024 Uiso 1 1 calc R
H14B H 1.2883 0.0800 0.2757 0.024 Uiso 1 1 calc R
C15 C 1.33803(14) 0.03660(3) 0.10229(14) 0.0200(2) Uani 1 1 d .
O15 O 1.48934(11) 0.05338(3) 0.05409(12) 0.02524(19) Uani 1 1 d .
H15 H 1.551(2) 0.0345(5) 0.012(2) 0.030 Uiso 1 1 d .
O16 O 1.30264(12) 0.00057(3) 0.08445(12) 0.0279(2) Uani 1 1 d .
C21 C 0.25616(14) 0.07891(3) 0.67408(14) 0.0189(2) Uani 1 1 d .
O21 O 0.38494(12) 0.05422(3) 0.61203(12) 0.02623(19) Uani 1 1 d .
H21 H 0.352(2) 0.0293(6) 0.615(2) 0.031 Uiso 1 1 d .
C22 C 0.09406(15) 0.06336(3) 0.72732(14) 0.0200(2) Uani 1 1 d .
H22A H 0.0693 0.0350 0.7201 0.024 Uiso 1 1 calc R
C23 C -0.03081(15) 0.08941(3) 0.79080(14) 0.0198(2) Uani 1 1 d .
H23A H -0.1421 0.0787 0.8258 0.024 Uiso 1 1 calc R
C24 C 0.00320(14) 0.13114(3) 0.80457(13) 0.01769(19) Uani 1 1 d .
C25 C 0.16585(15) 0.14577(3) 0.74787(15) 0.0210(2) Uani 1 1 d .
H25A H 0.1912 0.1741 0.7545 0.025 Uiso 1 1 calc R
C26 C 0.29133(15) 0.12015(3) 0.68224(15) 0.0225(2) Uani 1 1 d .
H26A H 0.4006 0.1308 0.6432 0.027 Uiso 1 1 calc R
C27 C -0.12022(15) 0.15952(3) 0.87855(14) 0.0193(2) Uani 1 1 d .
H27A H -0.0835 0.1873 0.8837 0.023 Uiso 1 1 calc R
C31 C -0.40289(14) 0.17895(3) 1.01297(14) 0.0183(2) Uani 1 1 d .
C32 C -0.54624(15) 0.16280(3) 1.09354(14) 0.0204(2) Uani 1 1 d .
H32A H -0.5597 0.1341 1.1015 0.025 Uiso 1 1 calc R
C33 C -0.67092(14) 0.18848(3) 1.16301(14) 0.0197(2) Uani 1 1 d .
O33 O -0.80467(11) 0.16901(3) 1.23999(12) 0.02686(19) Uani 1 1 d .
C34 C -0.65371(14) 0.23014(3) 1.15284(14) 0.0199(2) Uani 1 1 d .
H34A H -0.7395 0.2476 1.1991 0.024 Uiso 1 1 calc R
C35 C -0.50686(15) 0.24626(3) 1.07273(14) 0.0187(2) Uani 1 1 d .
O35 O -0.50073(11) 0.28774(2) 1.06952(11) 0.02330(18) Uani 1 1 d .
C36 C -0.38226(15) 0.22127(3) 1.00331(14) 0.0192(2) Uani 1 1 d .
H36A H -0.2835 0.2326 0.9495 0.023 Uiso 1 1 calc R
C37 C -0.27912(15) 0.15047(3) 0.93957(14) 0.0198(2) Uani 1 1 d .
H37A H -0.3157 0.1227 0.9349 0.024 Uiso 1 1 calc R
C38 C -0.93372(17) 0.19340(4) 1.31569(17) 0.0288(3) Uani 1 1 d .
H38A H -1.0221 0.1759 1.3661 0.043 Uiso 1 1 calc R
H38B H -1.0003 0.2108 1.2300 0.043 Uiso 1 1 calc R
H38C H -0.8680 0.2104 1.4034 0.043 Uiso 1 1 calc R
C39 C -0.34629(16) 0.30539(3) 1.00100(15) 0.0237(2) Uani 1 1 d .
H39A H -0.3558 0.3351 1.0048 0.036 Uiso 1 1 calc R
H39B H -0.3448 0.2965 0.8839 0.036 Uiso 1 1 calc R
H39C H -0.2318 0.2967 1.0671 0.036 Uiso 1 1 calc R

loop_
_atom_site_aniso_label
_atom_site_aniso_U_11
_atom_site_aniso_U_22
_atom_site_aniso_U_33
_atom_site_aniso_U_23
_atom_site_aniso_U_13
_atom_site_aniso_U_12
C11 0.0180(4) 0.0199(5) 0.0226(5) -0.0015(4) 0.0042(4) 0.0013(4)
O11 0.0210(4) 0.0214(4) 0.0359(5) -0.0035(3) 0.0123(3) 0.0019(3)
O12 0.0282(4) 0.0191(4) 0.0427(5) -0.0009(4) 0.0170(4) -0.0004(3)
C12 0.0184(4) 0.0183(5) 0.0242(5) 0.0004(4) 0.0060(4) 0.0004(4)
C13 0.0179(4) 0.0195(5) 0.0260(5) -0.0011(4) 0.0069(4) -0.0005(4)
C14 0.0172(4) 0.0191(5) 0.0236(5) -0.0003(4) 0.0054(4) -0.0006(4)
C15 0.0167(4) 0.0225(5) 0.0211(5) 0.0004(4) 0.0045(4) -0.0010(4)
O15 0.0204(4) 0.0216(4) 0.0358(5) -0.0028(3) 0.0131(3) -0.0020(3)
O16 0.0233(4) 0.0211(4) 0.0418(5) -0.0035(4) 0.0145(4) -0.0016(3)
C21 0.0177(4) 0.0187(5) 0.0211(5) -0.0016(4) 0.0062(4) 0.0021(4)
O21 0.0232(4) 0.0198(4) 0.0382(5) -0.0040(4) 0.0150(3) 0.0026(3)
C22 0.0209(5) 0.0164(4) 0.0237(5) -0.0010(4) 0.0071(4) -0.0008(4)
C23 0.0190(4) 0.0196(5) 0.0221(5) -0.0003(4) 0.0076(4) 0.0003(4)
C24 0.0175(4) 0.0180(5) 0.0181(5) -0.0001(4) 0.0041(4) 0.0019(4)
C25 0.0207(5) 0.0166(5) 0.0268(5) -0.0006(4) 0.0078(4) -0.0009(4)
C26 0.0187(4) 0.0199(5) 0.0305(6) -0.0017(4) 0.0098(4) -0.0018(4)
C27 0.0208(5) 0.0175(5) 0.0203(5) -0.0004(4) 0.0051(4) 0.0019(4)
C31 0.0174(4) 0.0190(5) 0.0191(5) -0.0013(4) 0.0044(4) 0.0013(4)
C32 0.0193(5) 0.0182(5) 0.0246(5) -0.0013(4) 0.0064(4) 0.0000(4)
C33 0.0164(4) 0.0218(5) 0.0217(5) -0.0011(4) 0.0059(4) -0.0009(4)
O33 0.0222(4) 0.0229(4) 0.0384(5) -0.0027(3) 0.0168(3) -0.0026(3)
C34 0.0184(4) 0.0207(5) 0.0212(5) -0.0011(4) 0.0056(4) 0.0022(4)
C35 0.0199(4) 0.0180(5) 0.0184(5) 0.0009(4) 0.0036(4) 0.0026(4)
O35 0.0262(4) 0.0171(4) 0.0287(4) 0.0013(3) 0.0130(3) 0.0023(3)
C36 0.0191(4) 0.0193(5) 0.0201(5) 0.0007(4) 0.0067(4) 0.0019(4)
C37 0.0203(5) 0.0184(5) 0.0216(5) -0.0009(4) 0.0059(4) 0.0022(4)
C38 0.0231(5) 0.0285(6) 0.0375(7) -0.0032(5) 0.0161(5) 0.0004(5)
C39 0.0262(5) 0.0196(5) 0.0267(6) 0.0005(4) 0.0093(4) -0.0020(4)

loop_
_atom_type_symbol
_atom_type_description
_atom_type_scat_dispersion_real
_atom_type_scat_dispersion_imag
_atom_type_scat_source
C C 0.0033 0.0016 'International Tables Vol C Tables 4.2.6.8 and 6.1.1.4'
H H 0.0000 0.0000 'International Tables Vol C Tables 4.2.6.8 and 6.1.1.4'
O O 0.0106 0.0060 'International Tables Vol C Tables 4.2.6.8 and 6.1.1.4'

loop_
_geom_angle_atom_site_label_1
_geom_angle_atom_site_label_2
_geom_angle_atom_site_label_3
_geom_angle
O12 C11 O11 122.33(10)
O12 C11 C12 124.57(10)
O11 C11 C12 113.10(9)
C11 O11 H11 107.8(11)
C11 C12 C13 112.62(9)
C11 C12 H12A 109.1
C13 C12 H12A 109.1
C11 C12 H12B 109.1
C13 C12 H12B 109.1
H12A C12 H12B 107.8
C14 C13 C12 111.42(9)
C14 C13 H13A 109.3
C12 C13 H13A 109.3
C14 C13 H13B 109.3
C12 C13 H13B 109.3
H13A C13 H13B 108.0
C15 C14 C13 112.95(9)
C15 C14 H14A 109.0
C13 C14 H14A 109.0
C15 C14 H14B 109.0
C13 C14 H14B 109.0
H14A C14 H14B 107.8
O16 C15 O15 122.94(10)
O16 C15 C14 123.93(9)
O15 C15 C14 113.12(9)
C15 O15 H15 107.4(11)
O21 C21 C26 117.99(9)
O21 C21 C22 121.66(10)
C26 C21 C22 120.35(9)
C21 O21 H21 110.7(11)
C23 C22 C21 119.57(10)
C23 C22 H22A 120.2
C21 C22 H22A 120.2
C22 C23 C24 121.36(10)
C22 C23 H23A 119.3
C24 C23 H23A 119.3
C25 C24 C23 117.54(9)
C25 C24 C27 119.18(10)
C23 C24 C27 123.26(9)
C26 C25 C24 121.80(10)
C26 C25 H25A 119.1
C24 C25 H25A 119.1
C21 C26 C25 119.34(9)
C21 C26 H26A 120.3
C25 C26 H26A 120.3
C37 C27 C24 126.64(10)
C37 C27 H27A 116.7
C24 C27 H27A 116.7
C32 C31 C36 119.70(9)
C32 C31 C37 117.64(10)
C36 C31 C37 122.65(9)
C31 C32 C33 120.22(10)
C31 C32 H32A 119.9
C33 C32 H32A 119.9
O33 C33 C34 124.53(9)
O33 C33 C32 114.71(10)
C34 C33 C32 120.76(10)
C33 O33 C38 117.47(9)
C33 C34 C35 118.68(9)
C33 C34 H34A 120.7
C35 C34 H34A 120.7
O35 C35 C36 124.27(9)
O35 C35 C34 114.44(9)
C36 C35 C34 121.29(10)
C35 O35 C39 116.32(8)
C35 C36 C31 119.35(9)
C35 C36 H36A 120.3
C31 C36 H36A 120.3
C27 C37 C31 126.57(10)
C27 C37 H37A 116.7
C31 C37 H37A 116.7
O33 C38 H38A 109.5
O33 C38 H38B 109.5
H38A C38 H38B 109.5
O33 C38 H38C 109.5
H38A C38 H38C 109.5
H38B C38 H38C 109.5
O35 C39 H39A 109.5
O35 C39 H39B 109.5
H39A C39 H39B 109.5
O35 C39 H39C 109.5
H39A C39 H39C 109.5
H39B C39 H39C 109.5

loop_
_geom_bond_atom_site_label_1
_geom_bond_atom_site_label_2
_geom_bond_distance
C11 O12 1.2091(14)
C11 O11 1.3216(13)
C11 C12 1.4956(15)
O11 H11 0.867(17)
C12 C13 1.5198(15)
C12 H12A 0.9900
C12 H12B 0.9900
C13 C14 1.5177(14)
C13 H13A 0.9900
C13 H13B 0.9900
C14 C15 1.4969(15)
C14 H14A 0.9900
C14 H14B 0.9900
C15 O16 1.2174(14)
C15 O15 1.3225(12)
O15 H15 0.858(17)
C21 O21 1.3697(12)
C21 C26 1.3804(15)
C21 C22 1.3904(14)
O21 H21 0.854(18)
C22 C23 1.3819(14)
C22 H22A 0.9500
C23 C24 1.3965(15)
C23 H23A 0.9500
C24 C25 1.3943(14)
C24 C27 1.4608(14)
C25 C26 1.3837(14)
C25 H25A 0.9500
C26 H26A 0.9500
C27 C37 1.3326(14)
C27 H27A 0.9500
C31 C32 1.3856(14)
C31 C36 1.4027(15)
C31 C37 1.4624(14)
C32 C33 1.3949(14)
C32 H32A 0.9500
C33 O33 1.3625(13)
C33 C34 1.3787(16)
O33 C38 1.4162(13)
C34 C35 1.4038(14)
C34 H34A 0.9500
C35 O35 1.3649(13)
C35 C36 1.3806(14)
O35 C39 1.4221(13)
C36 H36A 0.9500
C37 H37A 0.9500
C38 H38A 0.9800
C38 H38B 0.9800
C38 H38C 0.9800
C39 H39A 0.9800
C39 H39B 0.9800
C39 H39C 0.9800

loop_
_geom_hbond_atom_site_label_D
_geom_hbond_atom_site_label_H
_geom_hbond_atom_site_label_A
_geom_hbond_distance_DH
_geom_hbond_distance_HA
_geom_hbond_distance_DA
_geom_hbond_angle_DHA
_geom_hbond_site_symmetry_A
O11 H11 O21 0.867(17) 1.821(17) 2.6798(12) 170.9(16) .
O15 H15 O16 0.858(17) 1.792(17) 2.6463(12) 173.5(16) 3_855
O21 H21 O12 0.854(18) 1.850(19) 2.7001(12) 173.7(16) 3_656

loop_
_geom_torsion_atom_site_label_1
_geom_torsion_atom_site_label_2
_geom_torsion_atom_site_label_3
_geom_torsion_atom_site_label_4
_geom_torsion
O12 C11 C12 C13 -0.81(17)
O11 C11 C12 C13 178.57(10)
C11 C12 C13 C14 -172.64(10)
C12 C13 C14 C15 -175.77(9)
C13 C14 C15 O16 2.48(17)
C13 C14 C15 O15 -177.78(10)
O21 C21 C22 C23 179.27(11)
C26 C21 C22 C23 -0.90(17)
C21 C22 C23 C24 -0.75(17)
C22 C23 C24 C25 1.60(17)
C22 C23 C24 C27 -176.85(11)
C23 C24 C25 C26 -0.86(17)
C27 C24 C25 C26 177.65(11)
O21 C21 C26 C25 -178.55(11)
C22 C21 C26 C25 1.61(18)
C24 C25 C26 C21 -0.72(18)
C25 C24 C27 C37 -179.45(11)
C23 C24 C27 C37 -1.03(18)
C36 C31 C32 C33 0.78(17)
C37 C31 C32 C33 -178.71(10)
C31 C32 C33 O33 -179.48(10)
C31 C32 C33 C34 -0.04(18)
C34 C33 O33 C38 -0.50(17)
C32 C33 O33 C38 178.92(11)
O33 C33 C34 C35 178.69(10)
C32 C33 C34 C35 -0.69(17)
C33 C34 C35 O35 -179.72(10)
C33 C34 C35 C36 0.69(17)
C36 C35 O35 C39 -5.04(16)
C34 C35 O35 C39 175.39(10)
O35 C35 C36 C31 -179.51(10)
C34 C35 C36 C31 0.03(17)
C32 C31 C36 C35 -0.77(17)
C37 C31 C36 C35 178.70(10)
C24 C27 C37 C31 -179.73(11)
C32 C31 C37 C27 -169.94(11)
C36 C31 C37 C27 10.59(18)

loop_
_cod_related_entry_id
_cod_related_entry_database
_cod_related_entry_code
1 ChemSpider 30661294
